data_7154005
loop_
_publ_author_name
'Akiyama, Hirotaka'
'Inoue, Takafumi'
'Tajima, Nobuo'
'Kuroda, Reiko'
'Imai, Yoshitane'

_publ_section_title
;
 Multiple optical properties of a naphthoquinone pigment:
 2-methyl-3-(hydroxyphenylthio)-1,4-naphthalenedione.
;
_journal_issue 40
_journal_name_full 'Organic &amp; biomolecular chemistry'
_journal_page_first 7965
_journal_page_last 7970
_journal_paper_doi 10.1039/c4ob01058b
_journal_volume 12
_journal_year 2014
_chemical_absolute_configuration unk
_chemical_formula_sum 'C17 H12 O3 S'
_chemical_formula_weight 296.33
_chemical_name_systematic
;
 ?
;
_space_group_IT_number 4
_symmetry_cell_setting monoclinic
_symmetry_space_group_name_Hall 'P 2yb'
_symmetry_space_group_name_H-M 'P 1 21 1'
_atom_sites_solution_hydrogens geom
_atom_sites_solution_primary direct
_atom_sites_solution_secondary difmap
_audit_creation_method SHELXL-97
_cell_angle_alpha 90.00
_cell_angle_beta 100.555(4)
_cell_angle_gamma 90.00
_cell_formula_units_Z 2
_cell_length_a 10.900(3)
_cell_length_b 5.5397(12)
_cell_length_c 11.358(3)
_cell_measurement_reflns_used 2672
_cell_measurement_temperature 100(2)
_cell_measurement_theta_max 27.55
_cell_measurement_theta_min 3.65
_cell_volume 674.2(3)
_computing_structure_refinement 'SHELXL-97 (Sheldrick, 2008)'
_computing_structure_solution 'SHELXS-97 (Sheldrick, 2008)'
_diffrn_ambient_temperature 100(2)
_diffrn_measured_fraction_theta_full 0.940
_diffrn_measured_fraction_theta_max 0.917
_diffrn_measurement_device_type 'Rigaku Saturn'
_diffrn_measurement_method \w-scans
_diffrn_radiation_monochromator graphite
_diffrn_radiation_source 'fine-focus sealed tube'
_diffrn_radiation_type MoK\a
_diffrn_radiation_wavelength 0.71075
_diffrn_reflns_av_R_equivalents 0.0320
_diffrn_reflns_av_sigmaI/netI 0.0442
_diffrn_reflns_limit_h_max 14
_diffrn_reflns_limit_h_min -12
_diffrn_reflns_limit_k_max 7
_diffrn_reflns_limit_k_min -7
_diffrn_reflns_limit_l_max 14
_diffrn_reflns_limit_l_min -14
_diffrn_reflns_number 5013
_diffrn_reflns_theta_full 25.00
_diffrn_reflns_theta_max 27.55
_diffrn_reflns_theta_min 3.65
_exptl_absorpt_coefficient_mu 0.247
_exptl_absorpt_correction_T_max 0.9757
_exptl_absorpt_correction_T_min 0.9592
_exptl_absorpt_correction_type empirical
_exptl_absorpt_process_details multi-scan
_exptl_crystal_colour Red
_exptl_crystal_density_diffrn 1.460
_exptl_crystal_density_method 'not measured'
_exptl_crystal_description Needle
_exptl_crystal_F_000 308
_exptl_crystal_size_max 0.17
_exptl_crystal_size_mid 0.15
_exptl_crystal_size_min 0.10
_refine_diff_density_max 0.330
_refine_diff_density_min -0.191
_refine_diff_density_rms 0.054
_refine_ls_abs_structure_details 'Flack H D (1983), Acta Cryst. A39, 876-881'
_refine_ls_abs_structure_Flack 1.12(9)
_refine_ls_extinction_method none
_refine_ls_goodness_of_fit_ref 1.042
_refine_ls_hydrogen_treatment mixed
_refine_ls_matrix_type full
_refine_ls_number_parameters 192
_refine_ls_number_reflns 2773
_refine_ls_number_restraints 1
_refine_ls_restrained_S_all 1.042
_refine_ls_R_factor_all 0.0406
_refine_ls_R_factor_gt 0.0392
_refine_ls_shift/su_max 0.000
_refine_ls_shift/su_mean 0.000
_refine_ls_structure_factor_coef Fsqd
_refine_ls_weighting_details 'calc w=1/[\s^2^(Fo^2^)+(0.0318P)^2^+0.5197P] where P=(Fo^2^+2Fc^2^)/3'
_refine_ls_weighting_scheme calc
_refine_ls_wR_factor_gt 0.0917
_refine_ls_wR_factor_ref 0.0924
_reflns_number_gt 2672
_reflns_number_total 2773
_reflns_threshold_expression >2\s(I)
_cod_data_source_file c4ob01058b2.cif
_cod_data_source_block im1741a
_cod_depositor_comments 'Adding full bibliography for 7154004--7154005.cif.'
_cod_original_sg_symbol_H-M P21
_cod_database_code 7154005

loop_
_symmetry_equiv_pos_as_xyz
'x, y, z'
'-x, y+1/2, -z'

loop_
_atom_site_label
_atom_site_type_symbol
_atom_site_fract_x
_atom_site_fract_y
_atom_site_fract_z
_atom_site_U_iso_or_equiv
_atom_site_adp_type
_atom_site_occupancy
_atom_site_symmetry_multiplicity
_atom_site_calc_flag
_atom_site_refinement_flags
C1 C 0.2243(2) 0.3150(4) 0.2141(2) 0.0175(5) Uani 1 1 d .
C2 C 0.1345(2) 0.4707(4) 0.2640(2) 0.0189(5) Uani 1 1 d .
C3 C 0.0777(2) 0.6616(5) 0.2017(2) 0.0195(5) Uani 1 1 d .
C4 C 0.1149(2) 0.7392(5) 0.0871(2) 0.0184(5) Uani 1 1 d .
C5 C 0.2480(2) 0.6669(5) -0.0657(2) 0.0220(5) Uani 1 1 d .
H5 H 0.2140 0.8087 -0.1060 0.026 Uiso 1 1 calc R
C6 C 0.3353(2) 0.5313(5) -0.1118(2) 0.0231(6) Uani 1 1 d .
H6 H 0.3605 0.5797 -0.1840 0.028 Uiso 1 1 calc R
C7 C 0.3857(2) 0.3244(5) -0.0524(2) 0.0220(5) Uani 1 1 d .
H7 H 0.4451 0.2313 -0.0844 0.026 Uiso 1 1 calc R
C8 C 0.3496(2) 0.2534(5) 0.0537(2) 0.0197(5) Uani 1 1 d .
H8 H 0.3849 0.1131 0.0946 0.024 Uiso 1 1 calc R
C9 C 0.2616(2) 0.3882(5) 0.10016(19) 0.0169(4) Uani 1 1 d .
C10 C 0.2104(2) 0.5952(4) 0.0399(2) 0.0180(5) Uani 1 1 d .
C11 C -0.0224(2) 0.8097(5) 0.2412(2) 0.0276(6) Uani 1 1 d .
H11A H -0.1044 0.7435 0.2062 0.041 Uiso 1 1 calc R
H11B H -0.0166 0.9769 0.2145 0.041 Uiso 1 1 calc R
H11C H -0.0117 0.8056 0.3287 0.041 Uiso 1 1 calc R
O1 O 0.26384(16) 0.1276(3) 0.26584(15) 0.0216(4) Uani 1 1 d .
O4 O 0.07067(17) 0.9202(3) 0.03567(16) 0.0249(4) Uani 1 1 d .
C13 C 0.2375(2) 0.3449(5) 0.49584(19) 0.0193(5) Uani 1 1 d .
C14 C 0.3292(2) 0.5203(5) 0.5051(2) 0.0193(5) Uani 1 1 d .
H14 H 0.3148 0.6614 0.4570 0.023 Uiso 1 1 calc R
C15 C 0.4420(2) 0.4927(5) 0.5840(2) 0.0196(5) Uani 1 1 d .
H15 H 0.5052 0.6123 0.5886 0.024 Uiso 1 1 calc R
C16 C 0.4615(2) 0.2884(4) 0.6561(2) 0.0179(5) Uani 1 1 d .
C17 C 0.3697(2) 0.1129(5) 0.6484(2) 0.0205(5) Uani 1 1 d .
H17 H 0.3834 -0.0256 0.6985 0.025 Uiso 1 1 calc R
C18 C 0.2583(2) 0.1378(5) 0.5683(2) 0.0198(5) Uani 1 1 d .
H18 H 0.1962 0.0158 0.5624 0.024 Uiso 1 1 calc R
O16 O 0.57000(16) 0.2536(3) 0.73723(15) 0.0228(4) Uani 1 1 d .
H16 H 0.6190 0.3691 0.7331 0.034 Uiso 1 1 calc R
S12 S 0.09078(5) 0.38088(13) 0.39968(5) 0.02372(15) Uani 1 1 d .

loop_
_atom_site_aniso_label
_atom_site_aniso_U_11
_atom_site_aniso_U_22
_atom_site_aniso_U_33
_atom_site_aniso_U_23
_atom_site_aniso_U_13
_atom_site_aniso_U_12
C1 0.0164(10) 0.0179(13) 0.0159(10) -0.0006(9) -0.0029(8) 0.0007(8)
C2 0.0163(11) 0.0248(13) 0.0150(11) -0.0011(9) 0.0016(9) 0.0000(9)
C3 0.0143(11) 0.0211(12) 0.0215(12) -0.0050(10) -0.0007(9) -0.0006(9)
C4 0.0158(11) 0.0194(13) 0.0185(11) -0.0026(10) -0.0010(9) -0.0030(10)
C5 0.0220(12) 0.0206(13) 0.0215(12) 0.0010(10) -0.0012(10) -0.0026(10)
C6 0.0249(14) 0.0253(14) 0.0193(12) 0.0004(11) 0.0047(10) -0.0055(11)
C7 0.0197(11) 0.0239(14) 0.0234(12) -0.0026(10) 0.0062(10) 0.0007(9)
C8 0.0215(12) 0.0177(12) 0.0190(12) -0.0001(10) 0.0011(10) 0.0011(10)
C9 0.0169(10) 0.0158(11) 0.0170(9) -0.0042(10) 0.0009(8) -0.0032(11)
C10 0.0143(11) 0.0190(12) 0.0191(11) -0.0034(9) -0.0010(9) -0.0017(9)
C11 0.0253(13) 0.0278(15) 0.0298(13) -0.0004(11) 0.0058(11) 0.0077(11)
O1 0.0230(9) 0.0207(9) 0.0207(9) 0.0015(7) 0.0024(7) 0.0041(8)
O4 0.0242(9) 0.0214(10) 0.0273(9) 0.0010(8) -0.0003(7) 0.0033(8)
C13 0.0191(11) 0.0238(14) 0.0150(10) -0.0020(10) 0.0033(8) 0.0007(10)
C14 0.0233(13) 0.0196(13) 0.0165(11) 0.0017(10) 0.0073(9) 0.0001(10)
C15 0.0235(13) 0.0173(12) 0.0189(12) -0.0009(10) 0.0065(10) -0.0027(10)
C16 0.0202(12) 0.0206(13) 0.0135(10) -0.0043(9) 0.0047(9) 0.0010(9)
C17 0.0264(12) 0.0186(12) 0.0169(11) 0.0004(10) 0.0051(10) 0.0005(11)
C18 0.0215(12) 0.0184(12) 0.0205(12) -0.0016(10) 0.0064(10) -0.0028(10)
O16 0.0224(9) 0.0220(10) 0.0219(9) -0.0004(8) -0.0012(7) -0.0017(8)
S12 0.0178(3) 0.0341(3) 0.0197(3) 0.0017(3) 0.0046(2) 0.0024(3)

loop_
_atom_type_symbol
_atom_type_description
_atom_type_scat_dispersion_real
_atom_type_scat_dispersion_imag
_atom_type_scat_source
C C 0.0033 0.0016 'International Tables Vol C Tables 4.2.6.8 and 6.1.1.4'
H H 0.0000 0.0000 'International Tables Vol C Tables 4.2.6.8 and 6.1.1.4'
O O 0.0106 0.0060 'International Tables Vol C Tables 4.2.6.8 and 6.1.1.4'
S S 0.1246 0.1234 'International Tables Vol C Tables 4.2.6.8 and 6.1.1.4'

loop_
_geom_angle_atom_site_label_1
_geom_angle_atom_site_label_2
_geom_angle_atom_site_label_3
_geom_angle
O1 C1 C9 121.3(2)
O1 C1 C2 120.1(2)
C9 C1 C2 118.5(2)
C3 C2 C1 121.3(2)
C3 C2 S12 120.30(19)
C1 C2 S12 118.01(18)
C2 C3 C4 120.5(2)
C2 C3 C11 123.9(2)
C4 C3 C11 115.6(2)
O4 C4 C10 120.8(2)
O4 C4 C3 120.6(2)
C10 C4 C3 118.6(2)
C6 C5 C10 120.0(2)
C5 C6 C7 120.0(2)
C6 C7 C8 120.2(2)
C7 C8 C9 120.0(2)
C8 C9 C10 119.7(2)
C8 C9 C1 120.1(2)
C10 C9 C1 120.2(2)
C5 C10 C9 120.1(2)
C5 C10 C4 119.5(2)
C9 C10 C4 120.4(2)
C14 C13 C18 119.5(2)
C14 C13 S12 121.61(19)
C18 C13 S12 118.82(19)
C13 C14 C15 120.8(2)
C16 C15 C14 119.4(2)
O16 C16 C17 117.8(2)
O16 C16 C15 122.0(2)
C17 C16 C15 120.3(2)
C18 C17 C16 120.5(2)
C17 C18 C13 119.6(2)
C2 S12 C13 102.22(11)

loop_
_geom_bond_atom_site_label_1
_geom_bond_atom_site_label_2
_geom_bond_distance
C1 O1 1.231(3)
C1 C9 1.482(3)
C1 C2 1.492(3)
C2 C3 1.358(3)
C2 S12 1.766(2)
C3 C4 1.495(3)
C3 C11 1.498(3)
C4 O4 1.215(3)
C4 C10 1.487(3)
C5 C6 1.388(4)
C5 C10 1.394(3)
C6 C7 1.391(4)
C7 C8 1.392(3)
C8 C9 1.393(3)
C9 C10 1.398(4)
C13 C14 1.384(3)
C13 C18 1.406(3)
C13 S12 1.775(2)
C14 C15 1.392(3)
C15 C16 1.390(3)
C16 O16 1.374(3)
C16 C17 1.386(3)
C17 C18 1.385(3)
